data_4101591
loop_
_publ_author_name
'Kim, Sung-Jin'
'Kraus, Florian'
'Faessler, Thomas F.'

_publ_contact_author 'Thomas F. Faessler'
_publ_section_title
;
 Na6ZnSn2, Na4.24K1.76(1)ZnSn2, and Na20Zn8Sn11: Three Intermetallic
 Structures Containing the Linear {Sn-Zn-Sn}(6-) Unit
;
_journal_issue 4
_journal_name_full 'JOURNAL OF THE AMERICAN CHEMICAL SOCIETY'
_journal_page_first 1469
_journal_page_last 1478
_journal_paper_doi 10.1021/ja806737k
_journal_volume 131
_journal_year 2009
_chemical_formula_sum 'Na6 Sn2 Zn'
_chemical_formula_weight 440.69
_chemical_melting_point ?
_chemical_name_systematic
; 
 ? 
;
_space_group_IT_number 12
_symmetry_cell_setting monoclinic
_symmetry_space_group_name_Hall '-C 2y'
_symmetry_space_group_name_H-M 'C 1 2/m 1'
_atom_sites_solution_hydrogens geom
_atom_sites_solution_primary direct
_atom_sites_solution_secondary difmap
_audit_creation_method SHELXL-97
_cell_angle_alpha 90.00
_cell_angle_beta 98.07(2)
_cell_angle_gamma 90.00
_cell_formula_units_Z 2
_cell_length_a 10.077(3)
_cell_length_b 5.4733(14)
_cell_length_c 9.316(2)
_cell_measurement_reflns_used 1116
_cell_measurement_temperature 293(2)
_cell_measurement_theta_max 27.7397
_cell_measurement_theta_min 4.0637
_cell_volume 508.7(2)
_computing_cell_refinement
;
CrysAlis RED, Oxford Diffraction Ltd.,
Version 1.171.29.9 (release 23-03-2006 CrysAlis171 .NET)
(compiled Mar 23 2006,23:39:28)
;
_computing_data_collection
;
CrysAlis CCD, Oxford Diffraction Ltd.,
Version 1.171.29.9 (release 23-03-2006 CrysAlis171 .NET)
(compiled Mar 23 2006,23:39:28)
;
_computing_data_reduction
;
CrysAlis RED, Oxford Diffraction Ltd.,
Version 1.171.29.9 (release 23-03-2006 CrysAlis171 .NET)
(compiled Mar 23 2006,23:39:28)
;
_computing_structure_refinement 'SHELXL-97 (Sheldrick, 1997)'
_computing_structure_solution 'SHELXS-97 (Sheldrick, 1997)'
_diffrn_ambient_temperature 293(2)
_diffrn_detector ' CCD plate '
_diffrn_detector_area_resol_mean 16.0238
_diffrn_measured_fraction_theta_full 0.984
_diffrn_measured_fraction_theta_max 0.984
_diffrn_measurement_device ' \k-geometry diffractometer '
_diffrn_measurement_device_type ' Oxford-Diffraction Xcalibur3 '
_diffrn_measurement_method ' phi- and omega-rotation '
_diffrn_radiation_monochromator graphite
_diffrn_radiation_source 'Enhance (Mo) X-ray Source'
_diffrn_radiation_type MoK\a
_diffrn_radiation_wavelength 0.71073
_diffrn_reflns_av_R_equivalents 0.0205
_diffrn_reflns_av_sigmaI/netI 0.0325
_diffrn_reflns_limit_h_max 9
_diffrn_reflns_limit_h_min -13
_diffrn_reflns_limit_k_max 6
_diffrn_reflns_limit_k_min -7
_diffrn_reflns_limit_l_max 12
_diffrn_reflns_limit_l_min -12
_diffrn_reflns_number 1985
_diffrn_reflns_theta_full 27.90
_diffrn_reflns_theta_max 27.90
_diffrn_reflns_theta_min 4.08
_diffrn_standards_decay_% 0
_exptl_absorpt_coefficient_mu 7.381
_exptl_absorpt_correction_T_max 1.08890
_exptl_absorpt_correction_T_min 0.81064
_exptl_absorpt_correction_type multi-scan
_exptl_absorpt_process_details
;
 CrysAlis RED, Oxford Diffraction Ltd.,
 Version 1.171.29.9 (release 23-03-2006 CrysAlis171 .NET)
 (compiled Mar 23 2006,23:39:28)
 Empirical absorption correction using spherical harmonics,
 implemented in SCALE3 ABSPACK scaling algorithm.
;
_exptl_crystal_colour black
_exptl_crystal_density_diffrn 2.877
_exptl_crystal_density_meas ?
_exptl_crystal_density_method .
_exptl_crystal_description fragment
_exptl_crystal_F_000 392
_exptl_crystal_size_max 0.05
_exptl_crystal_size_mid 0.05
_exptl_crystal_size_min 0.01
_refine_diff_density_max 1.214
_refine_diff_density_min -0.502
_refine_diff_density_rms 0.124
_refine_ls_extinction_coef 0.0004(3)
_refine_ls_extinction_expression Fc^*^=kFc[1+0.001xFc^2^\l^3^/sin(2\q)]^-1/4^
_refine_ls_extinction_method SHELXL
_refine_ls_goodness_of_fit_ref 0.928
_refine_ls_hydrogen_treatment mixed
_refine_ls_matrix_type full
_refine_ls_number_parameters 30
_refine_ls_number_reflns 668
_refine_ls_number_restraints 0
_refine_ls_restrained_S_all 0.928
_refine_ls_R_factor_all 0.0320
_refine_ls_R_factor_gt 0.0221
_refine_ls_shift/su_max 0.000
_refine_ls_shift/su_mean 0.000
_refine_ls_structure_factor_coef Fsqd
_refine_ls_weighting_details 'calc w=1/[\s^2^(Fo^2^)+(0.0256P)^2^+0.0000P] where P=(Fo^2^+2Fc^2^)/3'
_refine_ls_weighting_scheme calc
_refine_ls_wR_factor_gt 0.0437
_refine_ls_wR_factor_ref 0.0448
_reflns_number_gt 535
_reflns_number_total 668
_reflns_threshold_expression >2sigma(I)
_cod_data_source_file reformated.cif
_cod_data_source_block Na6ZnSn2
_cod_depositor_comments
;
The following automatic conversions were performed:

'_chemical_melting_point' value 'not measured' was changed to '?' -
the value is undefined or not given.

Automatic conversion script
Id: cif_fix_values 1646 2011-03-28 12:23:43Z adriana 
;
_cod_original_sg_symbol_H-M C2/m
_cod_database_code 4101591

loop_
_symmetry_equiv_pos_as_xyz
'x, y, z'
'-x, y, -z'
'x+1/2, y+1/2, z'
'-x+1/2, y+1/2, -z'
'-x, -y, -z'
'x, -y, z'
'-x+1/2, -y+1/2, -z'
'x+1/2, -y+1/2, z'

loop_
_atom_site_label
_atom_site_type_symbol
_atom_site_fract_x
_atom_site_fract_y
_atom_site_fract_z
_atom_site_U_iso_or_equiv
_atom_site_adp_type
_atom_site_occupancy
_atom_site_symmetry_multiplicity
_atom_site_calc_flag
_atom_site_refinement_flags
_atom_site_disorder_assembly
_atom_site_disorder_group
Sn Sn 0.14474(3) 0.0000 0.24903(4) 0.03093(15) Uani 1 2 d S . .
Zn Zn 0.0000 0.0000 0.0000 0.0367(2) Uani 1 4 d S . .
Na1 Na 0.4703(2) 0.0000 0.2753(3) 0.0532(6) Uani 1 2 d S . .
Na2 Na 0.2926(2) 0.0000 -0.0705(3) 0.0545(6) Uani 1 2 d S . .
Na3 Na 0.1736(2) 0.0000 0.5908(3) 0.0562(6) Uani 1 2 d S . .

loop_
_atom_site_aniso_label
_atom_site_aniso_U_11
_atom_site_aniso_U_22
_atom_site_aniso_U_33
_atom_site_aniso_U_23
_atom_site_aniso_U_13
_atom_site_aniso_U_12
Sn 0.0337(2) 0.0267(2) 0.0322(2) 0.000 0.00402(13) 0.000
Zn 0.0327(4) 0.0365(5) 0.0387(5) 0.000 -0.0029(4) 0.000
Na1 0.0410(12) 0.0431(14) 0.0774(16) 0.000 0.0155(12) 0.000
Na2 0.0775(16) 0.0342(12) 0.0588(15) 0.000 0.0342(12) 0.000
Na3 0.0665(15) 0.0500(15) 0.0499(14) 0.000 0.0007(12) 0.000

loop_
_atom_type_symbol
_atom_type_description
_atom_type_scat_dispersion_real
_atom_type_scat_dispersion_imag
_atom_type_scat_source
Na Na 0.0362 0.0249 'International Tables Vol C Tables 4.2.6.8 and 6.1.1.4'
Zn Zn 0.2839 1.4301 'International Tables Vol C Tables 4.2.6.8 and 6.1.1.4'
Sn Sn -0.6537 1.4246 'International Tables Vol C Tables 4.2.6.8 and 6.1.1.4'

loop_
_geom_angle_atom_site_label_1
_geom_angle_atom_site_label_2
_geom_angle_atom_site_label_3
_geom_angle
_geom_angle_site_symmetry_1
_geom_angle_site_symmetry_3
_geom_angle_publ_flag
Zn Sn Na3 150.92(5) . . ?
Zn Sn Na1 120.53(5) . . ?
Na3 Sn Na1 88.56(7) . . ?
Zn Sn Na1 79.90(5) . 3_445 ?
Na3 Sn Na1 84.21(5) . 3_445 ?
Na1 Sn Na1 122.64(3) . 3_445 ?
Zn Sn Na1 79.90(5) . 3_455 ?
Na3 Sn Na1 84.21(5) . 3_455 ?
Na1 Sn Na1 122.64(3) . 3_455 ?
Na1 Sn Na1 113.09(6) 3_445 3_455 ?
Zn Sn Na2 70.68(5) . 7_545 ?
Na3 Sn Na2 120.66(4) . 7_545 ?
Na1 Sn Na2 77.09(5) . 7_545 ?
Na1 Sn Na2 59.31(5) 3_445 7_545 ?
Na1 Sn Na2 150.41(6) 3_455 7_545 ?
Zn Sn Na2 70.68(5) . 7 ?
Na3 Sn Na2 120.66(4) . 7 ?
Na1 Sn Na2 77.09(5) . 7 ?
Na1 Sn Na2 150.41(6) 3_445 7 ?
Na1 Sn Na2 59.31(5) 3_455 7 ?
Na2 Sn Na2 111.59(7) 7_545 7 ?
Zn Sn Na3 125.61(3) . 7_556 ?
Na3 Sn Na3 66.55(5) . 7_556 ?
Na1 Sn Na3 60.51(4) . 7_556 ?
Na1 Sn Na3 150.74(6) 3_445 7_556 ?
Na1 Sn Na3 64.55(5) 3_455 7_556 ?
Na2 Sn Na3 137.24(6) 7_545 7_556 ?
Na2 Sn Na3 56.19(6) 7 7_556 ?
Zn Sn Na3 125.61(3) . 7_546 ?
Na3 Sn Na3 66.55(5) . 7_546 ?
Na1 Sn Na3 60.51(4) . 7_546 ?
Na1 Sn Na3 64.55(5) 3_445 7_546 ?
Na1 Sn Na3 150.74(6) 3_455 7_546 ?
Na2 Sn Na3 56.19(6) 7_545 7_546 ?
Na2 Sn Na3 137.24(6) 7 7_546 ?
Na3 Sn Na3 102.58(6) 7_556 7_546 ?
Zn Sn Na2 59.17(5) . . ?
Na3 Sn Na2 149.91(7) . . ?
Na1 Sn Na2 61.36(7) . . ?
Na1 Sn Na2 111.04(5) 3_445 . ?
Na1 Sn Na2 111.04(5) 3_455 . ?
Na2 Sn Na2 55.96(3) 7_545 . ?
Na2 Sn Na2 55.96(3) 7 . ?
Na3 Sn Na2 95.88(5) 7_556 . ?
Na3 Sn Na2 95.88(5) 7_546 . ?
Zn Sn Na3 87.13(4) . 5_556 ?
Na3 Sn Na3 63.79(7) . 5_556 ?
Na1 Sn Na3 152.35(6) . 5_556 ?
Na1 Sn Na3 57.94(3) 3_445 5_556 ?
Na1 Sn Na3 57.94(4) 3_455 5_556 ?
Na2 Sn Na3 115.93(4) 7_545 5_556 ?
Na2 Sn Na3 115.93(4) 7 5_556 ?
Na3 Sn Na3 104.90(5) 7_556 5_556 ?
Na3 Sn Na3 104.90(5) 7_546 5_556 ?
Na2 Sn Na3 146.29(6) . 5_556 ?
Sn Zn Sn 180.0 5 . ?
Sn Zn Na2 75.82(5) 5 5 ?
Sn Zn Na2 104.18(5) . 5 ?
Sn Zn Na2 104.18(5) 5 . ?
Sn Zn Na2 75.82(5) . . ?
Na2 Zn Na2 180.0 5 . ?
Sn Zn Na2 115.16(4) 5 7 ?
Sn Zn Na2 64.84(4) . 7 ?
Na2 Zn Na2 121.79(4) 5 7 ?
Na2 Zn Na2 58.21(4) . 7 ?
Sn Zn Na2 64.84(4) 5 3_445 ?
Sn Zn Na2 115.16(4) . 3_445 ?
Na2 Zn Na2 58.21(4) 5 3_445 ?
Na2 Zn Na2 121.79(4) . 3_445 ?
Na2 Zn Na2 180.0 7 3_445 ?
Sn Zn Na2 115.16(4) 5 7_545 ?
Sn Zn Na2 64.84(4) . 7_545 ?
Na2 Zn Na2 121.79(4) 5 7_545 ?
Na2 Zn Na2 58.21(4) . 7_545 ?
Na2 Zn Na2 104.98(7) 7 7_545 ?
Na2 Zn Na2 75.02(7) 3_445 7_545 ?
Sn Zn Na2 64.84(4) 5 3_455 ?
Sn Zn Na2 115.16(4) . 3_455 ?
Na2 Zn Na2 58.21(4) 5 3_455 ?
Na2 Zn Na2 121.79(4) . 3_455 ?
Na2 Zn Na2 75.02(7) 7 3_455 ?
Na2 Zn Na2 104.98(7) 3_445 3_455 ?
Na2 Zn Na2 180.0 7_545 3_455 ?
Sn Na1 Na2 140.30(10) . 5_655 ?
Sn Na1 Sn 122.64(3) . 3 ?
Na2 Na1 Sn 60.79(4) 5_655 3 ?
Sn Na1 Sn 122.64(3) . 3_545 ?
Na2 Na1 Sn 60.79(4) 5_655 3_545 ?
Sn Na1 Sn 113.09(6) 3 3_545 ?
Sn Na1 Na3 63.40(5) . 7_546 ?
Na2 Na1 Na3 126.70(5) 5_655 7_546 ?
Sn Na1 Na3 162.87(9) 3 7_546 ?
Sn Na1 Na3 67.55(4) 3_545 7_546 ?
Sn Na1 Na3 63.40(5) . 7_556 ?
Na2 Na1 Na3 126.70(5) 5_655 7_556 ?
Sn Na1 Na3 67.55(4) 3 7_556 ?
Sn Na1 Na3 162.87(9) 3_545 7_556 ?
Na3 Na1 Na3 106.56(9) 7_546 7_556 ?
Sn Na1 Na2 62.96(6) . . ?
Na2 Na1 Na2 77.34(9) 5_655 . ?
Sn Na1 Na2 98.23(6) 3 . ?
Sn Na1 Na2 98.23(6) 3_545 . ?
Na3 Na1 Na2 98.59(6) 7_546 . ?
Na3 Na1 Na2 98.59(6) 7_556 . ?
Sn Na1 Na3 164.39(9) . 5_656 ?
Na2 Na1 Na3 55.31(7) 5_655 5_656 ?
Sn Na1 Na3 60.75(4) 3 5_656 ?
Sn Na1 Na3 60.75(4) 3_545 5_656 ?
Na3 Na1 Na3 108.95(7) 7_546 5_656 ?
Na3 Na1 Na3 108.95(7) 7_556 5_656 ?
Na2 Na1 Na3 132.65(9) . 5_656 ?
Sn Na1 Na2 52.04(4) . 7_545 ?
Na2 Na1 Na2 101.93(7) 5_655 7_545 ?
Sn Na1 Na2 147.36(8) 3 7_545 ?
Sn Na1 Na2 74.08(4) 3_545 7_545 ?
Na3 Na1 Na2 49.73(5) 7_546 7_545 ?
Na3 Na1 Na2 115.22(7) 7_556 7_545 ?
Na2 Na1 Na2 49.37(4) . 7_545 ?
Na3 Na1 Na2 134.80(4) 5_656 7_545 ?
Sn Na1 Na2 52.04(4) . 7 ?
Na2 Na1 Na2 101.93(7) 5_655 7 ?
Sn Na1 Na2 74.08(4) 3 7 ?
Sn Na1 Na2 147.36(8) 3_545 7 ?
Na3 Na1 Na2 115.22(7) 7_546 7 ?
Na3 Na1 Na2 49.73(5) 7_556 7 ?
Na2 Na1 Na2 49.37(4) . 7 ?
Na3 Na1 Na2 134.80(4) 5_656 7 ?
Na2 Na1 Na2 83.98(7) 7_545 7 ?
Sn Na1 Na1 94.42(8) . 5_656 ?
Na2 Na1 Na1 125.27(10) 5_655 5_656 ?
Sn Na1 Na1 94.16(6) 3 5_656 ?
Sn Na1 Na1 94.16(6) 3_545 5_656 ?
Na3 Na1 Na1 68.88(6) 7_546 5_656 ?
Na3 Na1 Na1 68.88(6) 7_556 5_656 ?
Na2 Na1 Na1 157.39(10) . 5_656 ?
Na3 Na1 Na1 69.96(8) 5_656 5_656 ?
Na2 Na1 Na1 117.61(6) 7_545 5_656 ?
Na2 Na1 Na1 117.61(6) 7 5_656 ?
Zn Na2 Na2 66.22(8) . 7 ?
Zn Na2 Na2 66.22(8) . 7_545 ?
Na2 Na2 Na2 117.30(13) 7 7_545 ?
Zn Na2 Na3 88.46(8) . 1_554 ?
Na2 Na2 Na3 108.53(10) 7 1_554 ?
Na2 Na2 Na3 108.53(10) 7_545 1_554 ?
Zn Na2 Na1 156.65(10) . 5_655 ?
Na2 Na2 Na1 120.03(7) 7 5_655 ?
Na2 Na2 Na1 120.03(7) 7_545 5_655 ?
Na3 Na2 Na1 68.19(8) 1_554 5_655 ?
Zn Na2 Sn 111.08(5) . 7_545 ?
Na2 Na2 Sn 173.39(14) 7 7_545 ?
Na2 Na2 Sn 65.21(4) 7_545 7_545 ?
Na3 Na2 Sn 65.02(5) 1_554 7_545 ?
Na1 Na2 Sn 59.91(4) 5_655 7_545 ?
Zn Na2 Sn 111.08(5) . 7 ?
Na2 Na2 Sn 65.21(4) 7 7 ?
Na2 Na2 Sn 173.39(14) 7_545 7 ?
Na3 Na2 Sn 65.02(5) 1_554 7 ?
Na1 Na2 Sn 59.91(4) 5_655 7 ?
Sn Na2 Sn 111.59(7) 7_545 7 ?
Zn Na2 Zn 121.79(4) . 3 ?
Na2 Na2 Zn 55.57(5) 7 3 ?
Na2 Na2 Zn 142.13(13) 7_545 3 ?
Na3 Na2 Zn 108.63(5) 1_554 3 ?
Na1 Na2 Zn 68.74(5) 5_655 3 ?
Sn Na2 Zn 126.77(7) 7_545 3 ?
Sn Na2 Zn 44.48(2) 7 3 ?
Zn Na2 Zn 121.79(4) . 3_545 ?
Na2 Na2 Zn 142.13(13) 7 3_545 ?
Na2 Na2 Zn 55.57(5) 7_545 3_545 ?
Na3 Na2 Zn 108.63(5) 1_554 3_545 ?
Na1 Na2 Zn 68.74(5) 5_655 3_545 ?
Sn Na2 Zn 44.48(2) 7_545 3_545 ?
Sn Na2 Zn 126.77(7) 7 3_545 ?
Zn Na2 Zn 104.98(7) 3 3_545 ?
Zn Na2 Na1 100.69(7) . . ?
Na2 Na2 Na1 75.62(9) 7 . ?
Na2 Na2 Na1 75.62(9) 7_545 . ?
Na3 Na2 Na1 170.85(10) 1_554 . ?
Na1 Na2 Na1 102.66(9) 5_655 . ?
Sn Na2 Na1 110.97(5) 7_545 . ?
Sn Na2 Na1 110.97(5) 7 . ?
Zn Na2 Na1 66.56(5) 3 . ?
Zn Na2 Na1 66.56(5) 3_545 . ?
Zn Na2 Sn 45.01(3) . . ?
Na2 Na2 Sn 58.83(7) 7 . ?
Na2 Na2 Sn 58.83(7) 7_545 . ?
Na3 Na2 Sn 133.48(9) 1_554 . ?
Na1 Na2 Sn 158.34(10) 5_655 . ?
Sn Na2 Sn 124.04(3) 7_545 . ?
Sn Na2 Sn 124.04(3) 7 . ?
Zn Na2 Sn 99.00(5) 3 . ?
Zn Na2 Sn 99.00(5) 3_545 . ?
Na1 Na2 Sn 55.68(6) . . ?
Zn Na2 Na1 61.78(5) . 7_545 ?
Na2 Na2 Na1 124.70(12) 7 7_545 ?
Na2 Na2 Na1 55.01(8) 7_545 7_545 ?
Na3 Na2 Na1 54.13(5) 1_554 7_545 ?
Na1 Na2 Na1 101.93(7) 5_655 7_545 ?
Sn Na2 Na1 50.87(4) 7_545 7_545 ?
Sn Na2 Na1 118.40(7) 7 7_545 ?
Zn Na2 Na1 162.73(7) 3 7_545 ?
Zn Na2 Na1 83.89(3) 3_545 7_545 ?
Na1 Na2 Na1 130.63(4) . 7_545 ?
Sn Na2 Na1 94.09(6) . 7_545 ?
Sn Na3 Na2 163.56(10) . 1_556 ?
Sn Na3 Na1 112.63(6) . 7_546 ?
Na2 Na3 Na1 76.14(7) 1_556 7_546 ?
Sn Na3 Na1 112.63(6) . 7_556 ?
Na2 Na3 Na1 76.14(7) 1_556 7_556 ?
Na1 Na3 Na1 106.56(9) 7_546 7_556 ?
Sn Na3 Sn 113.45(5) . 7_556 ?
Na2 Na3 Sn 58.79(4) 1_556 7_556 ?
Na1 Na3 Sn 133.89(8) 7_546 7_556 ?
Na1 Na3 Sn 56.10(4) 7_556 7_556 ?
Sn Na3 Sn 113.45(5) . 7_546 ?
Na2 Na3 Sn 58.79(4) 1_556 7_546 ?
Na1 Na3 Sn 56.10(4) 7_546 7_546 ?
Na1 Na3 Sn 133.89(8) 7_556 7_546 ?
Sn Na3 Sn 102.58(6) 7_556 7_546 ?
Sn Na3 Na1 107.06(8) . 5_656 ?
Na2 Na3 Na1 56.50(7) 1_556 5_656 ?
Na1 Na3 Na1 108.95(7) 7_546 5_656 ?
Na1 Na3 Na1 108.95(7) 7_556 5_656 ?
Sn Na3 Na1 54.69(4) 7_556 5_656 ?
Sn Na3 Na1 54.69(4) 7_546 5_656 ?
Sn Na3 Na3 65.64(7) . 5_556 ?
Na2 Na3 Na3 130.80(12) 1_556 5_556 ?
Na1 Na3 Na3 75.03(7) 7_546 5_556 ?
Na1 Na3 Na3 75.03(7) 7_556 5_556 ?
Sn Na3 Na3 127.13(4) 7_556 5_556 ?
Sn Na3 Na3 127.13(4) 7_546 5_556 ?
Na1 Na3 Na3 172.70(12) 5_656 5_556 ?
Sn Na3 Na3 61.31(7) . 7_546 ?
Na2 Na3 Na3 109.27(8) 1_556 7_546 ?
Na1 Na3 Na3 78.33(5) 7_546 7_546 ?
Na1 Na3 Na3 173.67(11) 7_556 7_546 ?
Sn Na3 Na3 123.42(10) 7_556 7_546 ?
Sn Na3 Na3 52.14(4) 7_546 7_546 ?
Na1 Na3 Na3 72.53(8) 5_656 7_546 ?
Na3 Na3 Na3 102.84(9) 5_556 7_546 ?
Sn Na3 Na3 61.31(7) . 7_556 ?
Na2 Na3 Na3 109.27(8) 1_556 7_556 ?
Na1 Na3 Na3 173.67(11) 7_546 7_556 ?
Na1 Na3 Na3 78.33(5) 7_556 7_556 ?
Sn Na3 Na3 52.14(4) 7_556 7_556 ?
Sn Na3 Na3 123.42(10) 7_546 7_556 ?
Na1 Na3 Na3 72.53(8) 5_656 7_556 ?
Na3 Na3 Na3 102.84(9) 5_556 7_556 ?
Na3 Na3 Na3 96.51(12) 7_546 7_556 ?
Sn Na3 Sn 116.21(7) . 5_556 ?
Na2 Na3 Sn 80.23(7) 1_556 5_556 ?
Na1 Na3 Sn 54.51(5) 7_546 5_556 ?
Na1 Na3 Sn 54.51(5) 7_556 5_556 ?
Sn Na3 Sn 104.90(5) 7_556 5_556 ?
Sn Na3 Sn 104.90(5) 7_546 5_556 ?
Na1 Na3 Sn 136.73(8) 5_656 5_556 ?
Na3 Na3 Sn 50.57(6) 5_556 5_556 ?
Na3 Na3 Sn 128.75(7) 7_546 5_556 ?
Na3 Na3 Sn 128.75(7) 7_556 5_556 ?

loop_
_geom_bond_atom_site_label_1
_geom_bond_atom_site_label_2
_geom_bond_distance
_geom_bond_site_symmetry_2
_geom_bond_publ_flag
Sn Zn 2.5613(8) . ?
Sn Na3 3.156(3) . ?
Sn Na1 3.255(2) . ?
Sn Na1 3.2802(13) 3_445 ?
Sn Na1 3.2802(13) 3_455 ?
Sn Na2 3.3089(14) 7_545 ?
Sn Na2 3.3089(14) 7 ?
Sn Na3 3.5070(16) 7_556 ?
Sn Na3 3.5070(16) 7_546 ?
Sn Na2 3.511(2) . ?
Sn Na3 3.723(3) 5_556 ?
Zn Sn 2.5613(8) 5 ?
Zn Na2 3.110(2) 5 ?
Zn Na2 3.110(2) . ?
Zn Na2 3.4500(17) 7 ?
Zn Na2 3.4500(17) 3_445 ?
Zn Na2 3.4500(17) 7_545 ?
Zn Na2 3.4500(17) 3_455 ?
Na1 Na2 3.260(3) 5_655 ?
Na1 Sn 3.2802(13) 3 ?
Na1 Sn 3.2802(13) 3_545 ?
Na1 Na3 3.414(2) 7_546 ?
Na1 Na3 3.414(2) 7_556 ?
Na1 Na2 3.459(4) . ?
Na1 Na3 3.629(3) 5_656 ?
Na1 Na2 4.090(3) 7_545 ?
Na1 Na2 4.090(3) 7 ?
Na1 Na1 4.145(5) 5_656 ?
Na2 Na2 3.205(2) 7 ?
Na2 Na2 3.205(2) 7_545 ?
Na2 Na3 3.214(4) 1_554 ?
Na2 Na1 3.260(3) 5_655 ?
Na2 Sn 3.3089(14) 7_545 ?
Na2 Sn 3.3089(14) 7 ?
Na2 Zn 3.4500(17) 3 ?
Na2 Zn 3.4500(17) 3_545 ?
Na2 Na1 4.090(3) 7_545 ?
Na3 Na2 3.214(4) 1_556 ?
Na3 Na1 3.414(2) 7_546 ?
Na3 Na1 3.414(2) 7_556 ?
Na3 Sn 3.5070(16) 7_556 ?
Na3 Sn 3.5070(16) 7_546 ?
Na3 Na1 3.629(3) 5_656 ?
Na3 Na3 3.667(5) 5_556 ?
Na3 Na3 3.668(3) 7_546 ?
Na3 Na3 3.668(3) 7_556 ?
Na3 Sn 3.723(3) 5_556 ?
